data_7102991
loop_
_publ_author_name
'Vardelle, Emilie'
'Gamba-Sanchez, Diego'
'Martin-Mingot, Agn\`es'
'Jouannetaud, Marie-Paule'
'Thibaudeau, S\'ebastien'
'Marrot, J\'er\^ome'

_publ_section_title
;
 Cyclisation/fluorination of nitrogen containing dienes in superacid
 HF-SbF5: a new route to 3- and 4-fluoropiperidines.
;
_journal_issue 12
_journal_name_full 'Chemical communications (Cambridge, England)'
_journal_page_first 1473
_journal_page_last 1475
_journal_paper_doi 10.1039/b719309b
_journal_year 2008
_chemical_formula_sum 'C13 H17 F N2 O2'
_chemical_formula_weight 252.29
_chemical_name_systematic
;
?
;
_space_group_IT_number 2
_symmetry_cell_setting triclinic
_symmetry_space_group_name_Hall '-P 1'
_symmetry_space_group_name_H-M 'P -1'
_atom_sites_solution_hydrogens geom
_atom_sites_solution_primary direct
_atom_sites_solution_secondary difmap
_audit_creation_method SHELXL-97
_cell_angle_alpha 96.205(7)
_cell_angle_beta 93.734(8)
_cell_angle_gamma 103.868(7)
_cell_formula_units_Z 2
_cell_length_a 6.3802(11)
_cell_length_b 7.2136(11)
_cell_length_c 14.245(3)
_cell_measurement_reflns_used 8571
_cell_measurement_temperature 100(2)
_cell_measurement_theta_max 29.97
_cell_measurement_theta_min 3.30
_cell_volume 629.95(19)
_computing_cell_refinement 'Bruker APEX2'
_computing_data_collection 'Bruker APEX2'
_computing_data_reduction 'Bruker SAINT'
_computing_molecular_graphics 'Bruker SHELXTL'
_computing_publication_material 'Bruker SHELXTL'
_computing_structure_refinement 'SHELXL-97 (Sheldrick, 1997)'
_computing_structure_solution 'SHELXS-97 (Sheldrick, 1990)'
_diffrn_ambient_temperature 100(2)
_diffrn_detector_area_resol_mean 512x512
_diffrn_measured_fraction_theta_full 0.986
_diffrn_measured_fraction_theta_max 0.986
_diffrn_measurement_device_type 'CCD area detector'
_diffrn_measurement_method 'phi and omega scans'
_diffrn_radiation_monochromator graphite
_diffrn_radiation_source 'fine-focus sealed tube'
_diffrn_radiation_type MoK\a
_diffrn_radiation_wavelength 0.71073
_diffrn_reflns_av_R_equivalents 0.0378
_diffrn_reflns_av_sigmaI/netI 0.0217
_diffrn_reflns_limit_h_max 8
_diffrn_reflns_limit_h_min -8
_diffrn_reflns_limit_k_max 10
_diffrn_reflns_limit_k_min -9
_diffrn_reflns_limit_l_max 20
_diffrn_reflns_limit_l_min -20
_diffrn_reflns_number 26662
_diffrn_reflns_theta_full 30.08
_diffrn_reflns_theta_max 30.08
_diffrn_reflns_theta_min 1.44
_exptl_absorpt_coefficient_mu 0.100
_exptl_absorpt_correction_T_max 0.9960
_exptl_absorpt_correction_T_min 0.9763
_exptl_absorpt_correction_type multi-scan
_exptl_absorpt_process_details 'SADABS (Sheldrick, V2.10)'
_exptl_crystal_colour yellow
_exptl_crystal_density_diffrn 1.330
_exptl_crystal_density_method 'not measured'
_exptl_crystal_description parallelepiped
_exptl_crystal_F_000 268
_exptl_crystal_size_max 0.24
_exptl_crystal_size_mid 0.16
_exptl_crystal_size_min 0.04
_refine_diff_density_max 0.454
_refine_diff_density_min -0.225
_refine_diff_density_rms 0.066
_refine_ls_extinction_method none
_refine_ls_goodness_of_fit_ref 1.075
_refine_ls_hydrogen_treatment constr
_refine_ls_matrix_type full
_refine_ls_number_parameters 164
_refine_ls_number_reflns 3642
_refine_ls_number_restraints 0
_refine_ls_restrained_S_all 1.075
_refine_ls_R_factor_all 0.0492
_refine_ls_R_factor_gt 0.0380
_refine_ls_shift/su_max 0.000
_refine_ls_shift/su_mean 0.000
_refine_ls_structure_factor_coef Fsqd
_refine_ls_weighting_details 'calc w=1/[\s^2^(Fo^2^)+(0.0712P)^2^+0.1435P] where P=(Fo^2^+2Fc^2^)/3'
_refine_ls_weighting_scheme calc
_refine_ls_wR_factor_gt 0.1125
_refine_ls_wR_factor_ref 0.1275
_reflns_number_gt 2993
_reflns_number_total 3642
_reflns_threshold_expression &gt;2sigma(I)
_cod_data_source_file b719309b.txt
_cod_data_source_block 2e
_cod_depositor_comments
;
The following automatic conversions were performed:
'_symmetry_cell_setting' value 'Triclinic' changed to 'triclinic'
according to '/home/saulius/struct/CIF-dictionaries/cif_core.dic'
dictionary named 'cif_core.dic' version 2.4.1 from 2010-06-29.

Automatic conversion script
Id: cif_fix_enum 1527 2010-12-29 10:47:43Z saulius 
;
_cod_original_sg_symbol_H-M P-1
_cod_database_code 7102991

loop_
_symmetry_equiv_pos_as_xyz
'x, y, z'
'-x, -y, -z'

loop_
_atom_site_label
_atom_site_type_symbol
_atom_site_fract_x
_atom_site_fract_y
_atom_site_fract_z
_atom_site_U_iso_or_equiv
_atom_site_adp_type
_atom_site_occupancy
_atom_site_symmetry_multiplicity
_atom_site_calc_flag
_atom_site_refinement_flags
_atom_site_disorder_assembly
_atom_site_disorder_group
F1 F 1.26809(11) 0.68588(10) 0.48066(5) 0.02296(17) Uani 1 1 d . . .
N1 N 1.01914(14) 0.37072(12) 0.27679(6) 0.01575(19) Uani 1 1 d . . .
C2 C 0.97053(17) 0.55594(14) 0.30773(8) 0.0177(2) Uani 1 1 d . . .
H2A H 0.9038 0.5492 0.3685 0.021 Uiso 1 1 calc R . .
H2B H 0.8657 0.5827 0.2599 0.021 Uiso 1 1 calc R . .
C3 C 1.17775(18) 0.71801(15) 0.32040(8) 0.0189(2) Uani 1 1 d . . .
H3A H 1.2356 0.7328 0.2581 0.023 Uiso 1 1 calc R . .
H3B H 1.1433 0.8403 0.3442 0.023 Uiso 1 1 calc R . .
C2' C 1.16329(17) 0.32607(14) 0.35110(7) 0.0168(2) Uani 1 1 d . . .
H2'1 H 1.1882 0.1972 0.3330 0.020 Uiso 1 1 calc R . .
H2'2 H 1.0948 0.3244 0.4115 0.020 Uiso 1 1 calc R . .
C3' C 1.37850(17) 0.47743(15) 0.36401(7) 0.0175(2) Uani 1 1 d . . .
H3'1 H 1.4739 0.4480 0.4149 0.021 Uiso 1 1 calc R . .
H3'2 H 1.4504 0.4718 0.3046 0.021 Uiso 1 1 calc R . .
C4 C 1.35007(17) 0.67947(15) 0.38917(7) 0.0172(2) Uani 1 1 d . . .
C5 C 0.81961(17) 0.21750(15) 0.25684(8) 0.0184(2) Uani 1 1 d . . .
H5A H 0.7290 0.2243 0.3103 0.022 Uiso 1 1 calc R . .
H5B H 0.8567 0.0914 0.2522 0.022 Uiso 1 1 calc R . .
C6 C 0.68959(17) 0.23005(14) 0.16591(7) 0.0163(2) Uani 1 1 d . . .
C7 C 0.46479(17) 0.15693(15) 0.15642(7) 0.0176(2) Uani 1 1 d . . .
H7 H 0.3950 0.1046 0.2080 0.021 Uiso 1 1 calc R . .
C8 C 0.34155(16) 0.15955(14) 0.07251(8) 0.0174(2) Uani 1 1 d . . .
H8 H 0.1886 0.1101 0.0662 0.021 Uiso 1 1 calc R . .
C7' C 0.79080(16) 0.30608(15) 0.08945(8) 0.0176(2) Uani 1 1 d . . .
H7' H 0.9436 0.3564 0.0955 0.021 Uiso 1 1 calc R . .
C8' C 0.67150(17) 0.30916(14) 0.00501(7) 0.0171(2) Uani 1 1 d . . .
H8' H 0.7406 0.3598 -0.0471 0.020 Uiso 1 1 calc R . .
C9 C 0.44786(16) 0.23609(14) -0.00142(7) 0.0157(2) Uani 1 1 d . . .
C10 C 1.56253(19) 0.83176(17) 0.39911(8) 0.0233(2) Uani 1 1 d . . .
H10A H 1.5359 0.9588 0.4164 0.035 Uiso 1 1 calc R . .
H10B H 1.6277 0.8296 0.3387 0.035 Uiso 1 1 calc R . .
H10C H 1.6615 0.8055 0.4486 0.035 Uiso 1 1 calc R . .
N2 N 0.32037(15) 0.23718(13) -0.09101(6) 0.01803(19) Uani 1 1 d . . .
O1 O 0.12101(13) 0.18341(13) -0.09464(6) 0.0262(2) Uani 1 1 d . . .
O2 O 0.41744(14) 0.29120(13) -0.15847(6) 0.0257(2) Uani 1 1 d . . .

loop_
_atom_site_aniso_label
_atom_site_aniso_U_11
_atom_site_aniso_U_22
_atom_site_aniso_U_33
_atom_site_aniso_U_23
_atom_site_aniso_U_13
_atom_site_aniso_U_12
F1 0.0271(3) 0.0247(3) 0.0158(3) 0.0007(2) 0.0050(2) 0.0041(3)
N1 0.0174(4) 0.0124(4) 0.0168(4) 0.0021(3) -0.0012(3) 0.0030(3)
C2 0.0186(5) 0.0149(4) 0.0200(5) 0.0015(4) -0.0002(4) 0.0055(4)
C3 0.0229(5) 0.0135(4) 0.0199(5) 0.0024(4) 0.0002(4) 0.0038(4)
C2' 0.0194(5) 0.0150(4) 0.0167(5) 0.0034(4) 0.0003(4) 0.0055(4)
C3' 0.0178(5) 0.0184(5) 0.0166(5) 0.0021(4) 0.0007(4) 0.0053(4)
C4 0.0196(5) 0.0175(5) 0.0133(5) 0.0014(4) 0.0028(4) 0.0022(4)
C5 0.0205(5) 0.0156(4) 0.0174(5) 0.0038(4) 0.0001(4) 0.0007(4)
C6 0.0187(5) 0.0124(4) 0.0166(5) 0.0007(3) 0.0011(4) 0.0027(3)
C7 0.0190(5) 0.0165(5) 0.0161(5) 0.0021(4) 0.0047(4) 0.0016(4)
C8 0.0156(4) 0.0153(4) 0.0201(5) -0.0001(4) 0.0028(4) 0.0024(3)
C7' 0.0155(4) 0.0173(5) 0.0195(5) 0.0028(4) 0.0028(4) 0.0024(4)
C8' 0.0187(5) 0.0156(4) 0.0173(5) 0.0033(4) 0.0045(4) 0.0038(4)
C9 0.0180(5) 0.0138(4) 0.0153(5) 0.0000(3) 0.0006(4) 0.0053(4)
C10 0.0232(5) 0.0222(5) 0.0202(5) -0.0001(4) 0.0034(4) -0.0019(4)
N2 0.0203(4) 0.0156(4) 0.0184(4) 0.0001(3) -0.0002(3) 0.0064(3)
O1 0.0183(4) 0.0286(4) 0.0296(5) 0.0047(3) -0.0036(3) 0.0031(3)
O2 0.0278(4) 0.0344(5) 0.0175(4) 0.0064(3) 0.0029(3) 0.0109(4)

loop_
_atom_type_symbol
_atom_type_description
_atom_type_scat_dispersion_real
_atom_type_scat_dispersion_imag
_atom_type_scat_source
C C 0.0033 0.0016 'International Tables Vol C Tables 4.2.6.8 and 6.1.1.4'
H H 0.0000 0.0000 'International Tables Vol C Tables 4.2.6.8 and 6.1.1.4'
N N 0.0061 0.0033 'International Tables Vol C Tables 4.2.6.8 and 6.1.1.4'
O O 0.0106 0.0060 'International Tables Vol C Tables 4.2.6.8 and 6.1.1.4'
F F 0.0171 0.0103 'International Tables Vol C Tables 4.2.6.8 and 6.1.1.4'

loop_
_geom_angle_atom_site_label_1
_geom_angle_atom_site_label_2
_geom_angle_atom_site_label_3
_geom_angle
_geom_angle_site_symmetry_1
_geom_angle_site_symmetry_3
_geom_angle_publ_flag
C5 N1 C2' 110.43(8) . . ?
C5 N1 C2 110.63(8) . . ?
C2' N1 C2 109.18(8) . . ?
N1 C2 C3 110.30(8) . . ?
N1 C2 H2A 109.6 . . ?
C3 C2 H2A 109.6 . . ?
N1 C2 H2B 109.6 . . ?
C3 C2 H2B 109.6 . . ?
H2A C2 H2B 108.1 . . ?
C4 C3 C2 112.02(9) . . ?
C4 C3 H3A 109.2 . . ?
C2 C3 H3A 109.2 . . ?
C4 C3 H3B 109.2 . . ?
C2 C3 H3B 109.2 . . ?
H3A C3 H3B 107.9 . . ?
N1 C2' C3' 109.51(8) . . ?
N1 C2' H2'1 109.8 . . ?
C3' C2' H2'1 109.8 . . ?
N1 C2' H2'2 109.8 . . ?
C3' C2' H2'2 109.8 . . ?
H2'1 C2' H2'2 108.2 . . ?
C4 C3' C2' 112.23(9) . . ?
C4 C3' H3'1 109.2 . . ?
C2' C3' H3'1 109.2 . . ?
C4 C3' H3'2 109.2 . . ?
C2' C3' H3'2 109.2 . . ?
H3'1 C3' H3'2 107.9 . . ?
F1 C4 C10 106.48(8) . . ?
F1 C4 C3' 106.91(8) . . ?
C10 C4 C3' 112.64(9) . . ?
F1 C4 C3 106.40(8) . . ?
C10 C4 C3 113.45(9) . . ?
C3' C4 C3 110.46(8) . . ?
N1 C5 C6 112.79(8) . . ?
N1 C5 H5A 109.0 . . ?
C6 C5 H5A 109.0 . . ?
N1 C5 H5B 109.0 . . ?
C6 C5 H5B 109.0 . . ?
H5A C5 H5B 107.8 . . ?
C7 C6 C7' 119.05(9) . . ?
C7 C6 C5 119.52(9) . . ?
C7' C6 C5 121.38(9) . . ?
C8 C7 C6 120.97(10) . . ?
C8 C7 H7 119.5 . . ?
C6 C7 H7 119.5 . . ?
C9 C8 C7 118.18(9) . . ?
C9 C8 H8 120.9 . . ?
C7 C8 H8 120.9 . . ?
C8' C7' C6 120.99(9) . . ?
C8' C7' H7' 119.5 . . ?
C6 C7' H7' 119.5 . . ?
C7' C8' C9 118.21(9) . . ?
C7' C8' H8' 120.9 . . ?
C9 C8' H8' 120.9 . . ?
C8 C9 C8' 122.59(9) . . ?
C8 C9 N2 118.84(9) . . ?
C8' C9 N2 118.56(9) . . ?
C4 C10 H10A 109.5 . . ?
C4 C10 H10B 109.5 . . ?
H10A C10 H10B 109.5 . . ?
C4 C10 H10C 109.5 . . ?
H10A C10 H10C 109.5 . . ?
H10B C10 H10C 109.5 . . ?
O2 N2 O1 123.23(9) . . ?
O2 N2 C9 118.36(9) . . ?
O1 N2 C9 118.40(9) . . ?

loop_
_geom_bond_atom_site_label_1
_geom_bond_atom_site_label_2
_geom_bond_distance
_geom_bond_site_symmetry_2
_geom_bond_publ_flag
F1 C4 1.4358(12) . ?
N1 C5 1.4607(13) . ?
N1 C2' 1.4693(13) . ?
N1 C2 1.4713(13) . ?
C2 C3 1.5263(15) . ?
C2 H2A 0.9900 . ?
C2 H2B 0.9900 . ?
C3 C4 1.5202(15) . ?
C3 H3A 0.9900 . ?
C3 H3B 0.9900 . ?
C2' C3' 1.5219(14) . ?
C2' H2'1 0.9900 . ?
C2' H2'2 0.9900 . ?
C3' C4 1.5192(14) . ?
C3' H3'1 0.9900 . ?
C3' H3'2 0.9900 . ?
C4 C10 1.5139(15) . ?
C5 C6 1.5152(14) . ?
C5 H5A 0.9900 . ?
C5 H5B 0.9900 . ?
C6 C7 1.3965(14) . ?
C6 C7' 1.3982(15) . ?
C7 C8 1.3917(15) . ?
C7 H7 0.9500 . ?
C8 C9 1.3832(15) . ?
C8 H8 0.9500 . ?
C7' C8' 1.3861(15) . ?
C7' H7' 0.9500 . ?
C8' C9 1.3908(14) . ?
C8' H8' 0.9500 . ?
C9 N2 1.4699(13) . ?
C10 H10A 0.9800 . ?
C10 H10B 0.9800 . ?
C10 H10C 0.9800 . ?
N2 O2 1.2255(13) . ?
N2 O1 1.2335(12) . ?

loop_
_cod_related_entry_id
_cod_related_entry_database
_cod_related_entry_code
1 ChemSpider 21118623
